data_7101016
loop_
_publ_author_name
'Marcetta Darensbourg'
'Stephen P. Jeffery'
'Jonghyuk Lee'

_publ_section_title
;
Metallodithiolato Ligands as Bridges in Multiply
Bonded Dimolybdenum Complexes
;
_journal_name_full 'Chemical Communications'
_journal_paper_doi 10.1039/b416898d
_journal_year 2005
_chemical_formula_sum 'C52 H98 B4 F16 Mo2 N14 Ni4 S8'
_chemical_formula_weight 1949.88
_space_group_IT_number 14
_symmetry_cell_setting monoclinic
_symmetry_space_group_name_Hall '-P 2yn'
_symmetry_space_group_name_H-M 'P 1 21/n 1'
_cell_angle_alpha 90.00
_cell_angle_beta 96.057(8)
_cell_angle_gamma 90.00
_cell_formula_units_Z 2
_cell_length_a 11.319(5)
_cell_length_b 23.770(10)
_cell_length_c 13.822(6)
_cell_measurement_temperature 110(2)
_cell_volume 3698(3)
_diffrn_ambient_temperature 110(2)
_exptl_crystal_density_diffrn 1.751
_cod_original_sg_symbol_H-M 'P 21/n'
_cod_database_code 7101016

loop_
_symmetry_equiv_pos_as_xyz
'x, y, z'
'-x+1/2, y+1/2, -z+1/2'
'-x, -y, -z'
'x-1/2, -y-1/2, z-1/2'

loop_
_atom_site_label
_atom_site_type_symbol
_atom_site_fract_x
_atom_site_fract_y
_atom_site_fract_z
_atom_site_U_iso_or_equiv
_atom_site_adp_type
_atom_site_occupancy
_atom_site_symmetry_multiplicity
_atom_site_calc_flag
_atom_site_refinement_flags
_atom_site_disorder_assembly
_atom_site_disorder_group
Mo1 Mo 0.43057(7) 1.01021(4) 0.94401(7) 0.0217(3) Uani 1 1 d . . .
Ni1 Ni 0.39377(12) 0.85004(6) 1.00894(11) 0.0235(4) Uani 1 1 d . . .
N1 N 0.3031(8) 0.8090(4) 0.9022(8) 0.031(2) Uani 1 1 d . . .
S1 S 0.2985(2) 0.92703(11) 0.9661(2) 0.0232(6) Uani 1 1 d . . .
C1 C 0.2360(9) 0.9034(4) 0.8481(8) 0.024(2) Uani 1 1 d . . .
H1A H 0.1656 0.9263 0.8248 0.029 Uiso 1 1 calc R . .
H1B H 0.2952 0.9066 0.8005 0.029 Uiso 1 1 calc R . .
Ni2 Ni 0.69315(11) 0.95595(6) 0.80651(11) 0.0225(4) Uani 1 1 d . . .
N2 N 0.4907(7) 0.7824(4) 1.0436(8) 0.028(2) Uani 1 1 d . . .
S2 S 0.5017(2) 0.96096(12) 0.7981(2) 0.0235(6) Uani 1 1 d . . .
C2 C 0.2010(9) 0.8425(5) 0.8599(9) 0.028(3) Uani 1 1 d . . .
H2A H 0.1364 0.8403 0.9028 0.033 Uiso 1 1 calc R . .
H2B H 0.1709 0.8268 0.7957 0.033 Uiso 1 1 calc R . .
N3 N 0.6880(8) 0.9855(4) 0.6716(8) 0.030(2) Uani 1 1 d . . .
S3 S 0.5052(2) 1.10215(11) 0.8780(2) 0.0242(6) Uani 1 1 d . . .
C3 C 0.2507(11) 0.7542(5) 0.9337(11) 0.040(3) Uani 1 1 d . . .
H3A H 0.1910 0.7629 0.9789 0.047 Uiso 1 1 calc R . .
H3B H 0.2086 0.7358 0.8757 0.047 Uiso 1 1 calc R . .
N4 N 0.8677(7) 0.9544(4) 0.8193(7) 0.024(2) Uani 1 1 d . . .
S4 S 0.3074(2) 1.06978(11) 1.0441(2) 0.0231(6) Uani 1 1 d . . .
C4 C 0.3322(16) 0.7161(7) 0.9789(16) 0.090(8) Uani 1 1 d . . .
H4A H 0.3752 0.6998 0.9268 0.108 Uiso 1 1 calc R . .
H4B H 0.2851 0.6852 1.0034 0.108 Uiso 1 1 calc R . .
C5 C 0.4218(10) 0.7307(5) 1.0575(10) 0.032(3) Uani 1 1 d . . .
H5A H 0.4780 0.6989 1.0678 0.038 Uiso 1 1 calc R . .
H5B H 0.3823 0.7351 1.1177 0.038 Uiso 1 1 calc R . .
C6 C 0.3912(10) 0.7984(5) 0.8275(10) 0.035(3) Uani 1 1 d . . .
H6A H 0.3724 0.7616 0.7961 0.042 Uiso 1 1 calc R . .
H6B H 0.3790 0.8276 0.7763 0.042 Uiso 1 1 calc R . .
C7 C 0.5138(13) 0.7985(11) 0.8650(12) 0.096(8) Uani 1 1 d . . .
H7A H 0.5392 0.8384 0.8650 0.116 Uiso 1 1 calc R . .
H7B H 0.5563 0.7794 0.8153 0.116 Uiso 1 1 calc R . .
C8 C 0.5643(11) 0.7755(5) 0.9590(10) 0.038(3) Uani 1 1 d . . .
H8A H 0.6424 0.7935 0.9767 0.045 Uiso 1 1 calc R . .
H8B H 0.5788 0.7348 0.9503 0.045 Uiso 1 1 calc R . .
C9 C 0.5715(10) 0.7909(5) 1.1378(10) 0.034(3) Uani 1 1 d . . .
H9A H 0.5265 0.7828 1.1938 0.041 Uiso 1 1 calc R . .
H9B H 0.6387 0.7641 1.1400 0.041 Uiso 1 1 calc R . .
C10 C 0.4750(10) 1.0049(5) 0.6931(9) 0.030(3) Uani 1 1 d . . .
H10A H 0.3930 0.9993 0.6619 0.036 Uiso 1 1 calc R . .
H10B H 0.4849 1.0449 0.7118 0.036 Uiso 1 1 calc R . .
C11 C 0.5654(9) 0.9885(5) 0.6224(8) 0.027(3) Uani 1 1 d . . .
H11A H 0.5433 0.9514 0.5931 0.032 Uiso 1 1 calc R . .
H11B H 0.5624 1.0165 0.5692 0.032 Uiso 1 1 calc R . .
C12 C 0.7646(10) 0.9556(5) 0.6061(9) 0.030(3) Uani 1 1 d . . .
H12A H 0.7138 0.9407 0.5492 0.036 Uiso 1 1 calc R . .
H12B H 0.8206 0.9829 0.5819 0.036 Uiso 1 1 calc R . .
C13 C 0.8338(10) 0.9081(5) 0.6558(9) 0.033(3) Uani 1 1 d . . .
H13A H 0.7774 0.8814 0.6809 0.040 Uiso 1 1 calc R . .
H13B H 0.8759 0.8879 0.6070 0.040 Uiso 1 1 calc R . .
C14 C 0.9225(9) 0.9256(5) 0.7379(9) 0.028(3) Uani 1 1 d . . .
H14A H 0.9807 0.9514 0.7126 0.033 Uiso 1 1 calc R . .
H14B H 0.9663 0.8919 0.7641 0.033 Uiso 1 1 calc R . .
C15 C 0.7334(9) 1.0444(4) 0.6940(9) 0.028(3) Uani 1 1 d . . .
H15A H 0.6858 1.0614 0.7426 0.034 Uiso 1 1 calc R . .
H15B H 0.7203 1.0673 0.6340 0.034 Uiso 1 1 calc R . .
C16 C 0.8636(10) 1.0480(5) 0.7325(11) 0.037(3) Uani 1 1 d . . .
H16A H 0.9116 1.0346 0.6812 0.044 Uiso 1 1 calc R . .
H16B H 0.8841 1.0880 0.7454 0.044 Uiso 1 1 calc R . .
C17 C 0.8983(9) 1.0151(4) 0.8230(10) 0.028(3) Uani 1 1 d . . .
H17A H 0.9853 1.0186 0.8392 0.034 Uiso 1 1 calc R . .
H17B H 0.8600 1.0325 0.8768 0.034 Uiso 1 1 calc R . .
C18 C 0.9156(8) 0.9260(5) 0.9129(9) 0.025(3) Uani 1 1 d . . .
H18A H 1.0004 0.9360 0.9284 0.030 Uiso 1 1 calc R . .
H18B H 0.9106 0.8847 0.9042 0.030 Uiso 1 1 calc R . .
C19 C 0.3812(9) 1.1505(5) 0.8538(9) 0.027(3) Uani 1 1 d . . .
H19A H 0.3410 1.1440 0.7876 0.033 Uiso 1 1 calc R . .
H19B H 0.3227 1.1444 0.9012 0.033 Uiso 1 1 calc R . .
C20 C 0.1527(9) 1.0570(5) 1.0029(9) 0.025(3) Uani 1 1 d . . .
H20A H 0.1273 1.0798 0.9445 0.030 Uiso 1 1 calc R . .
H20B H 0.1394 1.0168 0.9868 0.030 Uiso 1 1 calc R . .
N5 N 1.0732(11) 0.6344(5) -0.0819(10) 0.051(3) Uani 1 1 d . . .
C21 C 1.0150(13) 0.6490(6) -0.0273(15) 0.057(4) Uani 1 1 d . . .
C22 C 0.9366(15) 0.6675(7) 0.0457(17) 0.087(7) Uani 1 1 d . . .
H22A H 0.8719 0.6403 0.0484 0.130 Uiso 1 1 calc R . .
H22B H 0.9032 0.7045 0.0274 0.130 Uiso 1 1 calc R . .
H22C H 0.9826 0.6700 0.1097 0.130 Uiso 1 1 calc R . .
N6 N 0.2593(8) 0.5324(4) 0.6979(8) 0.030(2) Uani 1 1 d . . .
C23 C 0.3030(9) 0.5497(5) 0.7694(11) 0.034(3) Uani 1 1 d . . .
C24 C 0.3513(11) 0.5733(6) 0.8638(9) 0.040(3) Uani 1 1 d . . .
H24A H 0.3822 0.5428 0.9070 0.060 Uiso 1 1 calc R . .
H24B H 0.2882 0.5932 0.8932 0.060 Uiso 1 1 calc R . .
H24C H 0.4156 0.5996 0.8540 0.060 Uiso 1 1 calc R . .
N7 N 0.3828(17) 0.7120(6) 0.3183(13) 0.097(7) Uani 1 1 d . . .
C25 C 0.3326(16) 0.7529(7) 0.3040(14) 0.063(5) Uani 1 1 d . . .
C26 C 0.2768(12) 0.8089(6) 0.2928(15) 0.065(5) Uani 1 1 d . . .
H26A H 0.3105 0.8295 0.2408 0.097 Uiso 1 1 calc R . .
H26B H 0.2919 0.8297 0.3540 0.097 Uiso 1 1 calc R . .
H26C H 0.1910 0.8045 0.2762 0.097 Uiso 1 1 calc R . .
B1 B 0.6475(12) 0.5956(6) 0.0486(12) 0.034(3) Uani 1 1 d . . .
F1 F 0.6385(7) 0.6260(3) -0.0342(6) 0.049(2) Uani 1 1 d . . .
F2 F 0.5580(7) 0.5551(3) 0.0456(6) 0.051(2) Uani 1 1 d . . .
F3 F 0.6435(7) 0.6294(3) 0.1294(6) 0.055(2) Uani 1 1 d . . .
F4 F 0.7590(7) 0.5658(4) 0.0577(7) 0.059(2) Uani 1 1 d . . .
B2 B 0.9819(16) 0.8141(8) 0.1325(16) 0.055(5) Uani 1 1 d . . .
F5 F 0.8830(8) 0.7996(4) 0.0756(11) 0.098(4) Uani 1 1 d . . .
F6 F 0.9568(10) 0.8356(5) 0.2218(10) 0.105(4) Uani 1 1 d . . .
F7 F 1.0556(8) 0.7676(3) 0.1503(8) 0.065(3) Uani 1 1 d . . .
F8 F 1.0461(8) 0.8543(4) 0.0897(8) 0.072(3) Uani 1 1 d . . .

loop_
_atom_site_aniso_label
_atom_site_aniso_U_11
_atom_site_aniso_U_22
_atom_site_aniso_U_33
_atom_site_aniso_U_23
_atom_site_aniso_U_13
_atom_site_aniso_U_12
Mo1 0.0143(5) 0.0266(6) 0.0251(6) -0.0012(4) 0.0059(4) 0.0000(4)
Ni1 0.0164(7) 0.0289(8) 0.0257(9) -0.0002(6) 0.0038(6) -0.0005(6)
N1 0.025(5) 0.024(5) 0.044(7) -0.003(4) 0.010(5) 0.004(4)
S1 0.0139(12) 0.0292(15) 0.0270(16) 0.0007(12) 0.0046(11) -0.0013(10)
C1 0.019(5) 0.032(6) 0.020(6) 0.002(5) -0.006(5) 0.003(4)
Ni2 0.0141(7) 0.0300(8) 0.0244(8) -0.0018(6) 0.0060(6) -0.0002(5)
N2 0.016(5) 0.028(5) 0.041(7) -0.002(4) 0.007(4) -0.006(4)
S2 0.0148(13) 0.0312(16) 0.0253(16) -0.0024(12) 0.0052(11) -0.0002(11)
C2 0.015(5) 0.034(7) 0.033(7) 0.001(5) -0.001(5) -0.008(4)
N3 0.020(5) 0.038(6) 0.034(6) -0.006(5) 0.010(4) 0.001(4)
S3 0.0161(13) 0.0283(15) 0.0290(17) 0.0009(12) 0.0061(12) -0.0015(10)
C3 0.039(7) 0.031(7) 0.050(9) 0.003(6) 0.015(7) -0.014(6)
N4 0.017(4) 0.041(6) 0.014(5) -0.006(4) 0.003(4) -0.003(4)
S4 0.0174(13) 0.0292(15) 0.0235(16) -0.0047(12) 0.0055(12) -0.0003(11)
C4 0.077(13) 0.071(12) 0.107(18) 0.034(11) -0.060(12) -0.040(10)
C5 0.030(6) 0.023(6) 0.042(8) -0.005(5) 0.004(6) 0.002(5)
C6 0.041(7) 0.031(7) 0.036(8) -0.003(6) 0.012(6) 0.009(5)
C7 0.031(8) 0.23(3) 0.029(9) 0.008(12) 0.021(7) 0.017(11)
C8 0.031(7) 0.037(7) 0.042(9) -0.006(6) -0.009(6) 0.018(5)
C9 0.022(6) 0.036(7) 0.045(9) 0.004(6) 0.004(6) 0.001(5)
C10 0.022(6) 0.027(6) 0.039(8) -0.005(5) -0.002(5) 0.007(5)
C11 0.025(6) 0.041(7) 0.017(6) -0.006(5) 0.008(5) 0.006(5)
C12 0.030(6) 0.039(7) 0.024(7) 0.000(5) 0.013(5) 0.006(5)
C13 0.030(6) 0.040(7) 0.028(7) -0.004(6) 0.001(5) 0.003(5)
C14 0.014(5) 0.043(7) 0.027(7) 0.005(5) 0.009(5) -0.003(5)
C15 0.023(6) 0.020(6) 0.043(8) 0.000(5) 0.011(5) -0.004(4)
C16 0.031(7) 0.033(7) 0.048(9) 0.003(6) 0.015(6) -0.005(5)
C17 0.013(5) 0.028(6) 0.046(8) -0.003(6) 0.011(5) -0.008(4)
C18 0.005(5) 0.039(7) 0.031(7) -0.007(5) 0.004(5) -0.005(4)
C19 0.017(5) 0.039(7) 0.025(7) 0.001(5) -0.001(5) 0.009(5)
C20 0.016(5) 0.027(6) 0.033(7) -0.002(5) 0.006(5) 0.000(4)
N5 0.040(7) 0.051(8) 0.062(9) 0.001(6) 0.003(7) -0.009(6)
C21 0.039(8) 0.045(9) 0.089(15) 0.002(9) 0.010(9) -0.002(7)
C22 0.068(12) 0.061(11) 0.14(2) -0.018(12) 0.040(13) -0.009(9)
N6 0.021(5) 0.030(5) 0.039(7) 0.003(5) -0.003(5) 0.001(4)
C23 0.004(5) 0.043(8) 0.056(10) 0.009(7) 0.010(6) -0.003(5)
C24 0.027(6) 0.077(10) 0.017(7) 0.004(6) 0.004(5) 0.003(6)
N7 0.171(18) 0.039(8) 0.093(14) 0.027(8) 0.069(13) 0.038(10)
C25 0.075(12) 0.055(11) 0.063(12) 0.001(8) 0.032(10) -0.009(9)
C26 0.038(8) 0.035(8) 0.122(18) -0.004(9) 0.015(9) 0.006(6)
B1 0.031(7) 0.042(9) 0.030(9) -0.002(7) 0.001(6) 0.001(6)
F1 0.057(5) 0.054(5) 0.038(5) 0.006(4) 0.020(4) 0.009(4)
F2 0.043(5) 0.057(5) 0.054(6) -0.001(4) 0.006(4) 0.000(4)
F3 0.062(5) 0.063(5) 0.038(5) -0.014(4) 0.000(4) 0.010(4)
F4 0.045(5) 0.068(6) 0.062(7) 0.001(5) -0.001(4) 0.015(4)
B2 0.055(11) 0.051(11) 0.062(13) 0.005(9) 0.016(10) 0.001(9)
F5 0.043(5) 0.067(6) 0.178(14) -0.022(7) -0.014(7) 0.016(5)
F6 0.111(9) 0.088(8) 0.128(12) -0.036(7) 0.071(9) -0.041(6)
F7 0.073(6) 0.049(5) 0.071(7) 0.006(4) -0.008(5) 0.009(4)
F8 0.052(5) 0.063(6) 0.101(9) 0.032(5) 0.008(5) -0.002(4)

loop_
_geom_bond_atom_site_label_1
_geom_bond_atom_site_label_2
_geom_bond_distance
_geom_bond_site_symmetry_2
_geom_bond_publ_flag
Mo1 Mo1 2.142(2) 3_677 ?
Mo1 S4 2.503(3) . ?
Mo1 S1 2.517(3) . ?
Mo1 S2 2.535(3) . ?
Mo1 S3 2.546(3) . ?
Ni1 N1 1.966(10) . ?
Ni1 N2 1.977(9) . ?
Ni1 S3 2.159(3) 3_677 ?
Ni1 S1 2.174(3) . ?
N1 C2 1.473(14) . ?
N1 C3 1.514(14) . ?
N1 C6 1.530(15) . ?
S1 C1 1.798(11) . ?
C1 C2 1.514(15) . ?
Ni2 N4 1.965(8) . ?
Ni2 N3 1.989(11) . ?
Ni2 S4 2.155(3) 3_677 ?
Ni2 S2 2.162(3) . ?
N2 C5 1.478(14) . ?
N2 C8 1.515(17) . ?
N2 C9 1.524(16) . ?
S2 C10 1.787(13) . ?
N3 C11 1.481(14) . ?
N3 C12 1.497(14) . ?
N3 C15 1.512(14) . ?
S3 C19 1.818(10) . ?
S3 Ni1 2.159(3) 3_677 ?
C3 C4 1.39(2) . ?
N4 C17 1.483(13) . ?
N4 C18 1.508(15) . ?
N4 C14 1.506(14) . ?
S4 C20 1.809(11) . ?
S4 Ni2 2.155(3) 3_677 ?
C4 C5 1.45(2) . ?
C6 C7 1.430(19) . ?
C7 C8 1.47(2) . ?
C9 C19 1.494(16) 3_677 ?
C10 C11 1.537(15) . ?
C12 C13 1.499(16) . ?
C13 C14 1.493(16) . ?
C15 C16 1.515(16) . ?
C16 C17 1.492(18) . ?
C18 C20 1.519(15) 3_677 ?
C19 C9 1.494(16) 3_677 ?
C20 C18 1.519(15) 3_677 ?
N5 C21 1.109(19) . ?
C21 C22 1.48(2) . ?
N6 C23 1.135(17) . ?
C23 C24 1.47(2) . ?
N7 C25 1.133(19) . ?
C25 C26 1.47(2) . ?
B1 F1 1.349(17) . ?
B1 F3 1.380(17) . ?
B1 F2 1.395(16) . ?
B1 F4 1.441(16) . ?
B2 F5 1.34(2) . ?
B2 F8 1.372(19) . ?
B2 F6 1.39(2) . ?
B2 F7 1.39(2) . ?
